data_4322821
loop_
_publ_author_name
'Jeffrey C. Bryan'
'Richard A. Sachleben'
'J\'er\^ome M. Lavis'
'Matthew C. Davis'
'John H. Burns'
'Benjamin P. Hay'

_publ_section_title
;
 Structural Aspects of Rubidium Ion Selectivity by Tribenzo-21-crown-71a
;
_journal_name_full 'Inorganic Chemistry'
_journal_page_first 2749
_journal_page_last 2755
_journal_paper_doi 10.1021/ic9714908
_journal_volume 37
_journal_year 1998
_chemical_formula_moiety '(C26 H28 Cs N O10)'
_chemical_formula_sum 'C26 H28 Cs N O10'
_chemical_formula_weight 647.40
_chemical_name_common 'tribenzo-21-crown-7 cesium nitrate'
_chemical_name_systematic
; 
 ? 
;
_space_group_IT_number 14
_symmetry_cell_setting monoclinic
_symmetry_space_group_name_Hall '-P 2ybc'
_symmetry_space_group_name_H-M 'P 1 21/c 1'
_atom_sites_solution_hydrogens geom
_atom_sites_solution_primary direct
_atom_sites_solution_secondary difmap
_audit_creation_method SHELXL
_cell_angle_alpha 90.00
_cell_angle_beta 93.310(11)
_cell_angle_gamma 90.00
_cell_formula_units_Z 8
_cell_length_a 9.598(2)
_cell_length_b 23.466(3)
_cell_length_c 23.972(5)
_cell_measurement_reflns_used 21
_cell_measurement_temperature 299(2)
_cell_measurement_theta_max 13.9
_cell_measurement_theta_min 11.0
_cell_volume 5390.1(17)
_computing_cell_refinement CAD4-VMS
_computing_data_collection CAD4-VMS
_computing_data_reduction 'XCAD4 (Harms, 1996)'
_computing_molecular_graphics 'Siemens SHELXTL'
_computing_publication_material 'Siemens SHELXTL'
_computing_structure_refinement 'SHELXL-93 (Sheldrick, 1993)'
_computing_structure_solution 'SHELXS-86 (Sheldrick, 1990)'
_diffrn_ambient_temperature 299(2)
_diffrn_measurement_device 'Enraf Nonius CAD4'
_diffrn_measurement_method Omega-theta-scans
_diffrn_radiation_monochromator graphite
_diffrn_radiation_source 'fine-focus sealed tube'
_diffrn_radiation_type MoK\a
_diffrn_radiation_wavelength 0.71073
_diffrn_reflns_av_R_equivalents 0.0434
_diffrn_reflns_av_sigmaI/netI 0.0672
_diffrn_reflns_limit_h_max 8
_diffrn_reflns_limit_h_min 0
_diffrn_reflns_limit_k_max 21
_diffrn_reflns_limit_k_min 0
_diffrn_reflns_limit_l_max 22
_diffrn_reflns_limit_l_min -22
_diffrn_reflns_number 4887
_diffrn_reflns_theta_max 19.28
_diffrn_reflns_theta_min 1.70
_diffrn_standards_decay_% 0
_diffrn_standards_interval_time 250
_diffrn_standards_number 3
_exptl_absorpt_coefficient_mu 1.431
_exptl_absorpt_correction_T_max 0.6787
_exptl_absorpt_correction_T_min 0.5998
_exptl_absorpt_correction_type empirical
_exptl_crystal_colour clear
_exptl_crystal_density_diffrn 1.595
_exptl_crystal_density_meas ?
_exptl_crystal_description block
_exptl_crystal_F_000 2608
_exptl_crystal_size_max 0.29
_exptl_crystal_size_mid 0.28
_exptl_crystal_size_min 0.14
_refine_diff_density_max 0.904
_refine_diff_density_min -0.452
_refine_diff_density_rms 0.097
_refine_ls_extinction_method none
_refine_ls_goodness_of_fit_all 1.091
_refine_ls_goodness_of_fit_obs 1.058
_refine_ls_hydrogen_treatment noref
_refine_ls_matrix_type full
_refine_ls_number_parameters 502
_refine_ls_number_reflns 4484
_refine_ls_number_restraints 26
_refine_ls_restrained_S_all 1.142
_refine_ls_restrained_S_obs 1.067
_refine_ls_R_factor_all 0.1022
_refine_ls_R_factor_obs 0.0421
_refine_ls_shift/esd_max -0.001
_refine_ls_shift/esd_mean 0.000
_refine_ls_structure_factor_coef Fsqd
_refine_ls_weighting_details 'w=1/[\s^2^(Fo^2^)+(0.0351P)^2^+32.2789P] where P=(Fo^2^+2Fc^2^)/3'
_refine_ls_weighting_scheme calc
_refine_ls_wR_factor_all 0.1257
_refine_ls_wR_factor_obs 0.0932
_reflns_number_observed 3036
_reflns_number_total 4505
_reflns_observed_criterion >2sigma(I)
_cod_data_source_file ic9714908_4.cif
_cod_data_source_block cs21c
_cod_depositor_comments
;
The following automatic conversions were performed:

'_exptl_crystal_density_meas' value 'not measured' was changed to '?'
- the value is perceived as not measured.

Automatic conversion script
Id: cif_fix_values 3008 2015-01-20 13:52:24Z robertas 

The following automatic conversions were performed:

'_refine_ls_weighting_scheme' value 'calc
w=1/[\s^2^(Fo^2^)+(0.0351P)^2^+32.2789P] where P=(Fo^2^+2Fc^2^)/3'
was changed to 'calc'. New tag '_refine_ls_weighting_details' was
created. The value of the new tag was set to
'w=1/[\s^2^(Fo^2^)+(0.0351P)^2^+32.2789P] where P=(Fo^2^+2Fc^2^)/3'.

Automatic conversion script
Id: cif_fix_values 3143 2015-03-26 13:38:13Z robertas 
;
_cod_original_cell_volume 5390.6(18)
_cod_database_code 4322821

loop_
_symmetry_equiv_pos_as_xyz
'x, y, z'
'-x, y+1/2, -z+1/2'
'-x, -y, -z'
'x, -y-1/2, z-1/2'

loop_
_atom_site_aniso_label
_atom_site_aniso_U_11
_atom_site_aniso_U_22
_atom_site_aniso_U_33
_atom_site_aniso_U_23
_atom_site_aniso_U_13
_atom_site_aniso_U_12
Cs1 0.0493(5) 0.0971(7) 0.0600(6) 0.0027(5) 0.0083(4) 0.0112(5)
Cs2 0.0509(5) 0.0672(6) 0.0526(5) -0.0056(5) 0.0024(4) 0.0014(5)
O1 0.054(5) 0.061(6) 0.063(6) 0.006(5) -0.001(4) -0.008(4)
O2 0.052(5) 0.063(6) 0.056(6) -0.004(4) -0.004(4) -0.006(4)
O3 0.040(5) 0.088(7) 0.062(5) 0.001(5) 0.002(4) 0.013(5)
O4 0.039(5) 0.078(6) 0.069(6) 0.003(5) 0.013(4) 0.006(4)
O5 0.052(5) 0.064(6) 0.064(6) -0.010(5) -0.004(5) -0.002(5)
O6 0.043(5) 0.056(6) 0.068(6) 0.009(4) 0.009(4) 0.002(4)
O7 0.042(5) 0.089(7) 0.048(5) 0.004(5) 0.002(4) 0.004(5)
O8 0.048(5) 0.064(6) 0.049(5) 0.002(4) 0.010(4) -0.013(4)
O9 0.044(5) 0.071(6) 0.046(5) -0.001(4) 0.008(4) -0.003(4)
O10 0.053(5) 0.064(6) 0.047(5) 0.006(4) 0.002(4) -0.011(4)
O11 0.046(5) 0.055(5) 0.071(6) -0.012(5) -0.005(4) -0.006(4)
O12 0.064(6) 0.072(6) 0.049(6) -0.002(5) 0.000(5) -0.005(5)
O13 0.071(6) 0.074(7) 0.053(5) -0.009(5) 0.005(5) -0.017(5)
O14 0.063(5) 0.066(6) 0.049(5) -0.014(5) 0.015(4) -0.007(5)
O15 0.121(10) 0.161(13) 0.138(11) 0.005(9) 0.014(9) -0.052(10)
O18 0.120(9) 0.086(8) 0.098(8) 0.007(7) -0.024(7) 0.025(7)
N1 0.110(12) 0.111(14) 0.096(10) 0.027(10) 0.060(9) 0.021(11)
N2 0.071(8) 0.030(7) 0.114(11) 0.002(8) 0.036(8) 0.005(6)
C7 0.048(8) 0.099(12) 0.055(10) -0.001(8) 0.001(7) -0.001(8)
C8 0.047(9) 0.090(11) 0.049(8) -0.010(8) 0.003(7) 0.003(8)
C15 0.050(9) 0.107(13) 0.061(9) -0.010(9) 0.005(7) -0.002(8)
C16 0.052(9) 0.099(13) 0.077(11) -0.014(10) 0.005(8) -0.028(8)
C17 0.041(8) 0.067(10) 0.080(10) 0.012(9) 0.011(7) -0.006(7)
C18 0.047(9) 0.075(10) 0.065(10) 0.014(8) 0.005(7) -0.010(7)
C25 0.046(9) 0.088(12) 0.059(9) 0.004(8) -0.002(7) 0.026(8)
C26 0.039(7) 0.078(11) 0.071(10) 0.006(8) -0.003(7) -0.004(7)
C47 0.060(8) 0.050(9) 0.059(9) -0.005(7) 0.004(7) -0.002(7)
C48 0.055(8) 0.088(11) 0.045(8) 0.001(8) 0.008(7) 0.002(8)
C55 0.055(9) 0.072(10) 0.078(10) -0.012(9) 0.020(8) -0.010(8)
C56 0.030(8) 0.112(13) 0.089(11) -0.025(10) 0.000(8) -0.005(8)
C57 0.082(11) 0.084(11) 0.073(11) -0.005(9) -0.008(9) -0.011(9)
C58 0.115(13) 0.085(12) 0.048(9) -0.014(8) 0.004(9) -0.014(10)
C65 0.070(9) 0.055(9) 0.069(9) -0.002(8) 0.008(8) -0.013(8)
C66 0.051(8) 0.055(9) 0.051(8) -0.005(7) -0.001(7) -0.014(7)

loop_
_atom_site_label
_atom_site_type_symbol
_atom_site_fract_x
_atom_site_fract_y
_atom_site_fract_z
_atom_site_U_iso_or_equiv
_atom_site_thermal_displace_type
_atom_site_occupancy
_atom_site_calc_flag
_atom_site_refinement_flags
_atom_site_disorder_group
Cs1 Cs 0.24659(8) 0.47664(4) 0.34974(3) 0.0686(3) Uani 1 d . .
Cs2 Cs 0.04079(8) 0.15899(4) 0.42703(3) 0.0569(3) Uani 1 d . .
O1 O -0.0467(7) 0.4077(3) 0.3105(3) 0.059(2) Uani 1 d . .
O2 O 0.0355(7) 0.3904(3) 0.4150(3) 0.057(2) Uani 1 d . .
O3 O 0.2780(8) 0.4417(4) 0.4720(3) 0.063(2) Uani 1 d . .
O4 O 0.5167(7) 0.4416(3) 0.4317(3) 0.062(2) Uani 1 d . .
O5 O 0.5710(7) 0.4754(4) 0.3179(4) 0.060(2) Uani 1 d . .
O6 O 0.3566(7) 0.4899(3) 0.2277(3) 0.056(2) Uani 1 d . .
O7 O 0.0931(7) 0.4840(4) 0.2357(3) 0.060(2) Uani 1 d . .
O8 O -0.2781(7) 0.1176(3) 0.4028(3) 0.053(2) Uani 1 d . .
O9 O -0.1255(7) 0.1284(3) 0.3203(3) 0.053(2) Uani 1 d . .
O10 O 0.0937(7) 0.2128(3) 0.3062(3) 0.055(2) Uani 1 d . .
O11 O 0.2709(8) 0.2490(3) 0.3851(3) 0.058(2) Uani 1 d . .
O12 O 0.2324(8) 0.2424(3) 0.5021(3) 0.062(2) Uani 1 d . .
O13 O -0.0160(8) 0.2030(4) 0.5522(3) 0.066(2) Uani 1 d . .
O14 O -0.1731(8) 0.1212(4) 0.5161(3) 0.059(2) Uani 1 d . .
O15 O 0.1339(13) 0.6085(6) 0.3573(5) 0.140(5) Uani 1 d D .
O16A O 0.0259(26) 0.5530(10) 0.4030(11) 0.123(10) Uiso 0.50 d PD 1
O17A O -0.0899(20) 0.6249(10) 0.3630(10) 0.102(7) Uiso 0.50 d PD 1
O16B O -0.0207(19) 0.5472(8) 0.3764(9) 0.070(6) Uiso 0.50 d PD 2
O17B O -0.0356(27) 0.6392(9) 0.3889(11) 0.119(9) Uiso 0.50 d PD 2
O18 O 0.2015(11) 0.0674(5) 0.3622(4) 0.103(4) Uani 1 d D .
O19A O 0.2920(13) 0.0740(5) 0.4444(5) 0.073(4) Uiso 0.80 d PD 1
O20A O 0.3092(14) -0.0036(5) 0.3896(5) 0.084(4) Uiso 0.80 d PD 1
O19B O 0.2293(53) 0.0541(24) 0.4501(12) 0.107(20) Uiso 0.20 d PD 2
O20B O 0.3659(28) 0.0103(13) 0.4069(12) 0.021(9) Uiso 0.20 d PD 2
N1 N 0.0222(15) 0.5965(6) 0.3749(5) 0.103(5) Uani 1 d D .
N2 N 0.2695(11) 0.0439(4) 0.4026(5) 0.071(3) Uani 1 d D .
C1 C -0.1040(11) 0.3610(5) 0.3357(5) 0.047(3) Uiso 1 d . .
C2 C -0.0583(12) 0.3519(5) 0.3909(5) 0.051(3) Uiso 1 d . .
C3 C -0.1124(12) 0.3061(5) 0.4201(5) 0.062(4) Uiso 1 d . .
H3 H -0.0809(12) 0.2986(5) 0.4567(5) 0.074 Uiso 1 calc R .
C4 C -0.2127(13) 0.2722(6) 0.3936(5) 0.073(4) Uiso 1 d . .
H4 H -0.2516(13) 0.2426(6) 0.4133(5) 0.088 Uiso 1 calc R .
C5 C -0.2554(13) 0.2810(5) 0.3404(5) 0.063(4) Uiso 1 d . .
H5 H -0.3224(13) 0.2571(5) 0.3234(5) 0.076 Uiso 1 calc R .
C6 C -0.2009(12) 0.3257(5) 0.3098(5) 0.062(4) Uiso 1 d . .
H6 H -0.2299(12) 0.3312(5) 0.2725(5) 0.074 Uiso 1 calc R .
C7 C 0.0612(12) 0.3890(6) 0.4738(5) 0.067(4) Uani 1 d . .
H7A H 0.1154(12) 0.3554(6) 0.4846(5) 0.081 Uiso 1 calc R .
H7B H -0.0263(12) 0.3875(6) 0.4920(5) 0.081 Uiso 1 calc R .
C8 C 0.1397(12) 0.4415(6) 0.4909(5) 0.062(4) Uani 1 d . .
H8A H 0.0897(12) 0.4745(6) 0.4759(5) 0.074 Uiso 1 calc R .
H8B H 0.1443(12) 0.4444(6) 0.5313(5) 0.074 Uiso 1 calc R .
C9 C 0.3780(12) 0.4100(5) 0.5010(5) 0.053(3) Uiso 1 d . .
C10 C 0.5071(12) 0.4114(5) 0.4787(5) 0.057(3) Uiso 1 d . .
C11 C 0.6181(15) 0.3805(6) 0.5054(6) 0.091(5) Uiso 1 d . .
H11 H 0.7056(15) 0.3798(6) 0.4906(6) 0.109 Uiso 1 calc R .
C12 C 0.5935(17) 0.3514(7) 0.5538(6) 0.102(5) Uiso 1 d . .
H12 H 0.6671(17) 0.3317(7) 0.5720(6) 0.122 Uiso 1 calc R .
C13 C 0.4690(15) 0.3501(6) 0.5758(6) 0.088(4) Uiso 1 d . .
H13 H 0.4562(15) 0.3297(6) 0.6083(6) 0.105 Uiso 1 calc R .
C14 C 0.3587(14) 0.3798(6) 0.5492(5) 0.074(4) Uiso 1 d . .
H14 H 0.2713(14) 0.3793(6) 0.5641(5) 0.089 Uiso 1 calc R .
C15 C 0.6502(12) 0.4479(6) 0.4103(5) 0.073(4) Uani 1 d . .
H15A H 0.6789(12) 0.4120(6) 0.3944(5) 0.087 Uiso 1 calc R .
H15B H 0.7176(12) 0.4580(6) 0.4404(5) 0.087 Uiso 1 calc R .
C16 C 0.6464(13) 0.4927(6) 0.3669(6) 0.076(4) Uani 1 d . .
H16A H 0.6039(13) 0.5267(6) 0.3813(6) 0.091 Uiso 1 calc R .
H16B H 0.7411(13) 0.5021(6) 0.3582(6) 0.091 Uiso 1 calc R .
C17 C 0.5649(12) 0.5197(6) 0.2771(6) 0.062(4) Uani 1 d . .
H17A H 0.6584(12) 0.5339(6) 0.2723(6) 0.075 Uiso 1 calc R .
H17B H 0.5094(12) 0.5510(6) 0.2902(6) 0.075 Uiso 1 calc R .
C18 C 0.5037(12) 0.4994(5) 0.2231(5) 0.062(4) Uani 1 d . .
H18A H 0.5182(12) 0.5275(5) 0.1944(5) 0.075 Uiso 1 calc R .
H18B H 0.5486(12) 0.4642(5) 0.2128(5) 0.075 Uiso 1 calc R .
C19 C 0.2807(11) 0.4740(5) 0.1795(4) 0.041(3) Uiso 1 d . .
C20 C 0.1362(11) 0.4707(5) 0.1838(5) 0.050(3) Uiso 1 d . .
C21 C 0.0543(13) 0.4541(5) 0.1380(5) 0.067(4) Uiso 1 d . .
H21 H -0.0419(13) 0.4510(5) 0.1400(5) 0.081 Uiso 1 calc R .
C22 C 0.1165(13) 0.4419(6) 0.0885(5) 0.074(4) Uiso 1 d . .
H22 H 0.0612(13) 0.4306(6) 0.0573(5) 0.089 Uiso 1 calc R .
C23 C 0.2568(13) 0.4462(6) 0.0849(6) 0.075(4) Uiso 1 d . .
H23 H 0.2958(13) 0.4385(6) 0.0511(6) 0.090 Uiso 1 calc R .
C24 C 0.3419(12) 0.4618(5) 0.1303(5) 0.059(3) Uiso 1 d . .
H24 H 0.4381(12) 0.4641(5) 0.1280(5) 0.071 Uiso 1 calc R .
C25 C -0.0544(12) 0.4810(6) 0.2433(5) 0.064(4) Uani 1 d . .
H25A H -0.1044(12) 0.4944(6) 0.2094(5) 0.077 Uiso 1 calc R .
H25B H -0.0765(12) 0.5065(6) 0.2733(5) 0.077 Uiso 1 calc R .
C26 C -0.1050(12) 0.4223(6) 0.2565(5) 0.063(4) Uani 1 d . .
H26A H -0.2061(12) 0.4218(6) 0.2561(5) 0.075 Uiso 1 calc R .
H26B H -0.0754(12) 0.3953(6) 0.2289(5) 0.075 Uiso 1 calc R .
C41 C -0.3481(11) 0.1318(5) 0.3536(5) 0.045(3) Uiso 1 d . .
C42 C -0.2647(11) 0.1373(4) 0.3079(4) 0.044(3) Uiso 1 d . .
C43 C -0.3253(12) 0.1518(5) 0.2562(5) 0.058(3) Uiso 1 d . .
H43 H -0.2712(12) 0.1550(5) 0.2254(5) 0.069 Uiso 1 calc R .
C44 C -0.4687(12) 0.1614(5) 0.2508(5) 0.061(3) Uiso 1 d . .
H44 H -0.5095(12) 0.1718(5) 0.2162(5) 0.073 Uiso 1 calc R .
C45 C -0.5490(13) 0.1560(5) 0.2944(5) 0.063(4) Uiso 1 d . .
H45 H -0.6448(13) 0.1617(5) 0.2897(5) 0.076 Uiso 1 calc R .
C46 C -0.4887(12) 0.1418(5) 0.3466(5) 0.058(3) Uiso 1 d . .
H46 H -0.5441(12) 0.1390(5) 0.3770(5) 0.069 Uiso 1 calc R .
C47 C -0.0322(12) 0.1291(5) 0.2766(5) 0.057(3) Uani 1 d . .
H47A H -0.0763(12) 0.1105(5) 0.2440(5) 0.068 Uiso 1 calc R .
H47B H 0.0505(12) 0.1074(5) 0.2881(5) 0.068 Uiso 1 calc R .
C48 C 0.0107(12) 0.1883(6) 0.2607(5) 0.062(4) Uani 1 d . .
H48A H 0.0641(12) 0.1868(6) 0.2276(5) 0.075 Uiso 1 calc R .
H48B H -0.0715(12) 0.2115(6) 0.2524(5) 0.075 Uiso 1 calc R .
C49 C 0.1729(11) 0.2601(5) 0.2944(5) 0.049(3) Uiso 1 d . .
C50 C 0.2671(11) 0.2776(5) 0.3351(5) 0.050(3) Uiso 1 d . .
C51 C 0.3586(13) 0.3231(5) 0.3239(5) 0.068(4) Uiso 1 d . .
H51 H 0.4259(13) 0.3352(5) 0.3508(5) 0.081 Uiso 1 calc R .
C52 C 0.3459(14) 0.3490(6) 0.2724(6) 0.083(4) Uiso 1 d . .
H52 H 0.4064(14) 0.3785(6) 0.2648(6) 0.099 Uiso 1 calc R .
C53 C 0.2513(14) 0.3334(6) 0.2338(6) 0.083(4) Uiso 1 d . .
H53 H 0.2444(14) 0.3523(6) 0.1997(6) 0.099 Uiso 1 calc R .
C54 C 0.1598(13) 0.2879(6) 0.2439(5) 0.073(4) Uiso 1 d . .
H54 H 0.0918(13) 0.2769(6) 0.2168(5) 0.088 Uiso 1 calc R .
C55 C 0.3706(13) 0.2670(6) 0.4267(6) 0.068(4) Uani 1 d . .
H55A H 0.3544(13) 0.3065(6) 0.4361(6) 0.081 Uiso 1 calc R .
H55B H 0.4635(13) 0.2639(6) 0.4131(6) 0.081 Uiso 1 calc R .
C56 C 0.3600(12) 0.2308(6) 0.4770(6) 0.077(4) Uani 1 d . .
H56A H 0.3636(12) 0.1909(6) 0.4666(6) 0.092 Uiso 1 calc R .
H56B H 0.4379(12) 0.2386(6) 0.5035(6) 0.092 Uiso 1 calc R .
C57 C 0.2285(14) 0.2191(6) 0.5550(6) 0.080(4) Uani 1 d . .
H57A H 0.3062(14) 0.2336(6) 0.5785(6) 0.096 Uiso 1 calc R .
H57B H 0.2380(14) 0.1780(6) 0.5527(6) 0.096 Uiso 1 calc R .
C58 C 0.0951(16) 0.2334(6) 0.5805(5) 0.083(4) Uani 1 d . .
H58A H 0.1010(16) 0.2232(6) 0.6197(5) 0.099 Uiso 1 calc R .
H58B H 0.0778(16) 0.2741(6) 0.5776(5) 0.099 Uiso 1 calc R .
C59 C -0.1378(12) 0.1964(5) 0.5783(5) 0.053(3) Uiso 1 d . .
C60 C -0.2223(12) 0.1529(5) 0.5591(5) 0.059(3) Uiso 1 d . .
C61 C -0.3485(13) 0.1414(6) 0.5830(5) 0.071(4) Uiso 1 d . .
H61 H -0.4067(13) 0.1121(6) 0.5698(5) 0.085 Uiso 1 calc R .
C62 C -0.3842(14) 0.1765(6) 0.6285(6) 0.081(4) Uiso 1 d . .
H62 H -0.4666(14) 0.1695(6) 0.6459(6) 0.097 Uiso 1 calc R .
C63 C -0.3012(14) 0.2197(6) 0.6469(6) 0.080(4) Uiso 1 d . .
H63 H -0.3278(14) 0.2424(6) 0.6763(6) 0.096 Uiso 1 calc R .
C64 C -0.1759(14) 0.2307(6) 0.6223(5) 0.076(4) Uiso 1 d . .
H64 H -0.1186(14) 0.2605(6) 0.6351(5) 0.091 Uiso 1 calc R .
C65 C -0.2574(13) 0.0763(5) 0.4911(5) 0.065(4) Uani 1 d . .
H65A H -0.3090(13) 0.0579(5) 0.5197(5) 0.078 Uiso 1 calc R .
H65B H -0.1972(13) 0.0480(5) 0.4755(5) 0.078 Uiso 1 calc R .
C66 C -0.3565(12) 0.0977(5) 0.4466(5) 0.053(3) Uani 1 d . .
H66A H -0.4188(12) 0.0674(5) 0.4334(5) 0.063 Uiso 1 calc R .
H66B H -0.4122(12) 0.1284(5) 0.4608(5) 0.063 Uiso 1 calc R .

loop_
_atom_type_symbol
_atom_type_description
_atom_type_scat_dispersion_real
_atom_type_scat_dispersion_imag
_atom_type_scat_source
C C 0.0033 0.0016 'International Tables Vol C Tables 4.2.6.8 and 6.1.1.4'
H H 0.0000 0.0000 'International Tables Vol C Tables 4.2.6.8 and 6.1.1.4'
N N 0.0061 0.0033 'International Tables Vol C Tables 4.2.6.8 and 6.1.1.4'
O O 0.0106 0.0060 'International Tables Vol C Tables 4.2.6.8 and 6.1.1.4'
Cs Cs -0.3680 2.1192 'International Tables Vol C Tables 4.2.6.8 and 6.1.1.4'

loop_
_geom_angle_atom_site_label_1
_geom_angle_atom_site_label_2
_geom_angle_atom_site_label_3
_geom_angle
_geom_angle_site_symmetry_1
_geom_angle_site_symmetry_3
_geom_angle_publ_flag
O7 Cs1 O3 154.1(2) . . ?
O7 Cs1 O16A 91.7(5) . . ?
O3 Cs1 O16A 77.9(4) . . ?
O7 Cs1 O16B 78.1(4) . . ?
O3 Cs1 O16B 89.0(4) . . ?
O7 Cs1 O6 48.4(2) . . ?
O3 Cs1 O6 153.2(2) . . ?
O16A Cs1 O6 126.3(4) . . ?
O16B Cs1 O6 116.9(4) . . ?
O7 Cs1 O5 102.2(2) . . ?
O3 Cs1 O5 100.4(2) . . ?
O16A Cs1 O5 142.0(5) . . ?
O16B Cs1 O5 148.8(4) . . ?
O6 Cs1 O5 53.9(2) . . ?
O7 Cs1 O4 152.1(2) . . ?
O3 Cs1 O4 47.3(2) . . ?
O16A Cs1 O4 115.8(5) . . ?
O16B Cs1 O4 129.6(4) . . ?
O6 Cs1 O4 106.5(2) . . ?
O5 Cs1 O4 53.2(2) . . ?
O7 Cs1 O15 81.5(3) . . ?
O3 Cs1 O15 102.4(3) . . ?
O16A Cs1 O15 36.8(4) . . ?
O16B Cs1 O15 38.7(4) . . ?
O6 Cs1 O15 94.9(3) . . ?
O5 Cs1 O15 110.1(3) . . ?
O4 Cs1 O15 117.1(3) . . ?
O7 Cs1 O2 100.5(2) . . ?
O3 Cs1 O2 53.9(2) . . ?
O16A Cs1 O2 73.1(4) . . ?
O16B Cs1 O2 72.5(4) . . ?
O6 Cs1 O2 137.5(2) . . ?
O5 Cs1 O2 136.4(2) . . ?
O4 Cs1 O2 92.8(2) . . ?
O15 Cs1 O2 109.7(3) . . ?
O7 Cs1 O1 54.2(2) . . ?
O3 Cs1 O1 100.2(2) . . ?
O16A Cs1 O1 79.1(5) . . ?
O16B Cs1 O1 68.2(4) . . ?
O6 Cs1 O1 96.2(2) . . ?
O5 Cs1 O1 137.2(2) . . ?
O4 Cs1 O1 132.5(2) . . ?
O15 Cs1 O1 101.4(2) . . ?
O2 Cs1 O1 46.3(2) . . ?
O9 Cs2 O19B 103.8(8) . . ?
O9 Cs2 O18 70.5(2) . . ?
O19B Cs2 O18 40.2(5) . . ?
O9 Cs2 O19A 109.0(3) . . ?
O18 Cs2 O19A 39.5(3) . . ?
O9 Cs2 O12 152.5(2) . . ?
O19B Cs2 O12 94.4(11) . . ?
O18 Cs2 O12 114.9(2) . . ?
O19A Cs2 O12 84.3(3) . . ?
O9 Cs2 O14 100.0(2) . . ?
O19B Cs2 O14 93.0(8) . . ?
O18 Cs2 O14 120.1(3) . . ?
O19A Cs2 O14 104.8(3) . . ?
O12 Cs2 O14 99.6(2) . . ?
O9 Cs2 O10 55.7(2) . . ?
O19B Cs2 O10 110.6(6) . . ?
O18 Cs2 O10 73.4(2) . . ?
O19A Cs2 O10 102.0(3) . . ?
O12 Cs2 O10 98.7(2) . . ?
O14 Cs2 O10 148.8(2) . . ?
O9 Cs2 O8 47.8(2) . . ?
O19B Cs2 O8 109.4(12) . . ?
O18 Cs2 O8 101.2(2) . . ?
O19A Cs2 O8 123.1(3) . . ?
O12 Cs2 O8 143.1(2) . . ?
O14 Cs2 O8 52.7(2) . . ?
O10 Cs2 O8 98.8(2) . . ?
O9 Cs2 O13 138.5(2) . . ?
O19B Cs2 O13 102.5(5) . . ?
O18 Cs2 O13 142.6(2) . . ?
O19A Cs2 O13 104.4(3) . . ?
O12 Cs2 O13 53.3(2) . . ?
O14 Cs2 O13 47.0(2) . . ?
O10 Cs2 O13 138.4(2) . . ?
O8 Cs2 O13 93.1(2) . . ?
O9 Cs2 O11 103.1(2) . . ?
O19B Cs2 O11 99.9(11) . . ?
O18 Cs2 O11 86.0(2) . . ?
O19A Cs2 O11 85.6(3) . . ?
O12 Cs2 O11 52.7(2) . . ?
O14 Cs2 O11 149.9(2) . . ?
O10 Cs2 O11 47.5(2) . . ?
O8 Cs2 O11 142.3(2) . . ?
O13 Cs2 O11 103.4(2) . . ?
C1 O1 C26 116.4(9) . . ?
C1 O1 Cs1 127.8(6) . . ?
C26 O1 Cs1 114.9(6) . . ?
C2 O2 C7 118.2(9) . . ?
C2 O2 Cs1 127.2(6) . . ?
C7 O2 Cs1 114.0(6) . . ?
C9 O3 C8 118.2(9) . . ?
C9 O3 Cs1 131.5(6) . . ?
C8 O3 Cs1 105.4(6) . . ?
C10 O4 C15 117.9(9) . . ?
C10 O4 Cs1 123.2(6) . . ?
C15 O4 Cs1 117.4(7) . . ?
C16 O5 C17 111.3(10) . . ?
C16 O5 Cs1 104.8(6) . . ?
C17 O5 Cs1 98.8(6) . . ?
C19 O6 C18 116.8(8) . . ?
C19 O6 Cs1 123.8(6) . . ?
C18 O6 Cs1 117.6(6) . . ?
C20 O7 C25 117.0(8) . . ?
C20 O7 Cs1 130.5(6) . . ?
C25 O7 Cs1 108.3(6) . . ?
C41 O8 C66 118.0(8) . . ?
C41 O8 Cs2 119.7(6) . . ?
C66 O8 Cs2 120.5(6) . . ?
C42 O9 C47 119.2(8) . . ?
C42 O9 Cs2 127.6(6) . . ?
C47 O9 Cs2 107.3(6) . . ?
C49 O10 C48 117.0(8) . . ?
C49 O10 Cs2 127.9(6) . . ?
C48 O10 Cs2 114.6(6) . . ?
C50 O11 C55 117.1(9) . . ?
C50 O11 Cs2 127.1(6) . . ?
C55 O11 Cs2 114.9(7) . . ?
C57 O12 C56 112.4(10) . . ?
C57 O12 Cs2 103.3(7) . . ?
C56 O12 Cs2 97.3(6) . . ?
C59 O13 C58 118.4(9) . . ?
C59 O13 Cs2 125.5(7) . . ?
C58 O13 Cs2 116.1(7) . . ?
C60 O14 C65 119.9(9) . . ?
C60 O14 Cs2 128.1(7) . . ?
C65 O14 Cs2 107.1(6) . . ?
N1 O15 Cs1 95.8(9) . . ?
N1 O16A Cs1 104.7(14) . . ?
N1 O16B Cs1 102.1(11) . . ?
N2 O18 Cs2 99.7(7) . . ?
N2 O19A Cs2 99.1(8) . . ?
N2 O19B Cs2 101.4(22) . . ?
O17B N1 O15 109.7(18) . . ?
O15 N1 O16A 113.0(17) . . ?
O17B N1 O16B 127.9(18) . . ?
O15 N1 O16B 122.4(15) . . ?
O15 N1 O17A 123.3(16) . . ?
O16A N1 O17A 123.6(18) . . ?
O17B N1 Cs1 169.8(17) . . ?
O15 N1 Cs1 64.8(9) . . ?
O16A N1 Cs1 56.2(13) . . ?
O16B N1 Cs1 58.5(10) . . ?
O17A N1 Cs1 150.0(15) . . ?
O20A N2 O19A 133.2(15) . . ?
O20B N2 O19B 108.7(23) . . ?
O20B N2 O18 134.9(17) . . ?
O20A N2 O18 110.9(13) . . ?
O19A N2 O18 115.5(11) . . ?
O19B N2 O18 116.3(21) . . ?
O20B N2 Cs2 162.6(17) . . ?
O20A N2 Cs2 159.9(10) . . ?
O19A N2 Cs2 60.8(7) . . ?
O19B N2 Cs2 58.5(20) . . ?
O18 N2 Cs2 59.8(6) . . ?
C6 C1 O1 124.0(10) . . ?
C6 C1 C2 120.7(11) . . ?
O1 C1 C2 115.3(10) . . ?
O2 C2 C1 117.5(10) . . ?
O2 C2 C3 123.2(10) . . ?
C1 C2 C3 119.2(11) . . ?
C4 C3 C2 119.0(12) . . ?
C4 C3 Cs2 75.6(7) . . ?
C2 C3 Cs2 125.1(7) . . ?
C5 C4 C3 121.4(13) . . ?
C5 C4 Cs2 119.0(9) . . ?
C3 C4 Cs2 83.1(7) . . ?
C4 C5 C6 121.0(13) . . ?
C1 C6 C5 118.7(12) . . ?
O2 C7 C8 108.1(10) . . ?
O3 C8 C7 112.4(10) . . ?
O3 C8 Cs1 52.7(5) . . ?
C7 C8 Cs1 95.5(7) . . ?
O3 C9 C14 125.5(11) . . ?
O3 C9 C10 114.1(10) . . ?
C14 C9 C10 120.4(12) . . ?
O4 C10 C9 116.5(11) . . ?
O4 C10 C11 124.4(11) . . ?
C9 C10 C11 119.0(12) . . ?
C12 C11 C10 118.3(14) . . ?
C13 C12 C11 122.9(16) . . ?
C12 C13 C14 118.9(15) . . ?
C9 C14 C13 120.4(13) . . ?
O4 C15 C16 110.0(11) . . ?
O5 C16 C15 112.0(11) . . ?
O5 C16 Cs1 54.6(5) . . ?
C15 C16 Cs1 89.4(7) . . ?
O5 C17 C18 111.5(10) . . ?
O5 C17 Cs1 59.1(5) . . ?
C18 C17 Cs1 91.5(6) . . ?
O6 C18 C17 109.1(9) . . ?
C24 C19 O6 122.8(9) . . ?
C24 C19 C20 121.7(11) . . ?
O6 C19 C20 115.4(9) . . ?
O7 C20 C21 127.1(10) . . ?
O7 C20 C19 114.1(9) . . ?
C21 C20 C19 118.8(11) . . ?
C20 C21 C22 119.2(12) . . ?
C23 C22 C21 121.0(13) . . ?
C22 C23 C24 121.1(13) . . ?
C23 C24 C19 118.1(11) . . ?
O7 C25 C26 113.8(10) . . ?
O7 C25 Cs1 50.3(5) . . ?
C26 C25 Cs1 94.4(7) . . ?
O1 C26 C25 107.4(10) . . ?
O8 C41 C46 125.4(10) . . ?
O8 C41 C42 115.1(9) . . ?
C46 C41 C42 119.5(11) . . ?
O9 C42 C43 126.1(10) . . ?
O9 C42 C41 114.3(9) . . ?
C43 C42 C41 119.7(10) . . ?
C42 C43 C44 119.0(11) . . ?
C45 C44 C43 121.5(12) . . ?
C44 C45 C46 119.8(12) . . ?
C41 C46 C45 120.5(11) . . ?
O9 C47 C48 113.1(9) . . ?
O9 C47 Cs2 51.2(5) . . ?
C48 C47 Cs2 91.9(7) . . ?
O10 C48 C47 109.0(10) . . ?
C50 C49 C54 120.9(12) . . ?
C50 C49 O10 116.5(10) . . ?
C54 C49 O10 122.5(11) . . ?
C49 C50 O11 117.6(10) . . ?
C49 C50 C51 119.0(12) . . ?
O11 C50 C51 123.3(10) . . ?
C52 C51 C50 118.7(12) . . ?
C52 C51 Cs1 73.6(8) . . ?
C50 C51 Cs1 119.7(7) . . ?
C53 C52 C51 122.2(14) . . ?
C53 C52 Cs1 113.2(9) . . ?
C51 C52 Cs1 85.4(8) . . ?
C52 C53 C54 120.1(14) . . ?
C49 C54 C53 118.9(13) . . ?
O11 C55 C56 109.2(10) . . ?
O12 C56 C55 109.6(11) . . ?
O12 C56 Cs2 59.9(5) . . ?
C55 C56 Cs2 95.4(7) . . ?
O12 C57 C58 110.9(11) . . ?
O12 C57 Cs2 55.6(6) . . ?
C58 C57 Cs2 92.1(8) . . ?
O13 C58 C57 109.2(10) . . ?
C60 C59 O13 115.9(11) . . ?
C60 C59 C64 120.7(12) . . ?
O13 C59 C64 123.4(11) . . ?
C59 C60 O14 115.6(10) . . ?
C59 C60 C61 121.2(12) . . ?
O14 C60 C61 123.2(11) . . ?
C60 C61 C62 117.1(12) . . ?
C63 C62 C61 121.5(14) . . ?
C62 C63 C64 120.6(14) . . ?
C59 C64 C63 119.0(13) . . ?
O14 C65 C66 112.0(10) . . ?
O14 C65 Cs2 52.0(5) . . ?
C66 C65 Cs2 90.1(7) . . ?
O8 C66 C65 107.6(9) . . ?

loop_
_geom_bond_atom_site_label_1
_geom_bond_atom_site_label_2
_geom_bond_distance
_geom_bond_site_symmetry_2
_geom_bond_publ_flag
Cs1 O7 3.034(7) . ?
Cs1 O3 3.040(8) . ?
Cs1 O16A 3.11(2) . ?
Cs1 O16B 3.15(2) . ?
Cs1 O6 3.183(7) . ?
Cs1 O5 3.249(7) . ?
Cs1 O4 3.266(7) . ?
Cs1 O15 3.286(14) . ?
Cs1 O2 3.319(7) . ?
Cs1 O1 3.335(7) . ?
Cs2 O9 3.022(7) . ?
Cs2 O19B 3.09(4) . ?
Cs2 O18 3.113(10) . ?
Cs2 O19A 3.138(11) . ?
Cs2 O12 3.173(8) . ?
Cs2 O14 3.173(7) . ?
Cs2 O10 3.227(7) . ?
Cs2 O8 3.232(7) . ?
Cs2 O13 3.248(8) . ?
Cs2 O11 3.257(8) . ?
O1 C1 1.381(12) . ?
O1 C26 1.422(13) . ?
O2 C2 1.377(13) . ?
O2 C7 1.418(12) . ?
O3 C9 1.373(13) . ?
O3 C8 1.427(12) . ?
O4 C10 1.341(13) . ?
O4 C15 1.414(13) . ?
O5 C16 1.404(13) . ?
O5 C17 1.425(13) . ?
O6 C19 1.381(12) . ?
O6 C18 1.441(12) . ?
O7 C20 1.369(12) . ?
O7 C25 1.439(12) . ?
O8 C41 1.364(12) . ?
O8 C66 1.407(12) . ?
O9 C42 1.368(12) . ?
O9 C47 1.418(12) . ?
O10 C49 1.383(13) . ?
O10 C48 1.434(13) . ?
O11 C50 1.371(13) . ?
O11 C55 1.407(13) . ?
O12 C57 1.384(14) . ?
O12 C56 1.421(13) . ?
O13 C59 1.367(13) . ?
O13 C58 1.422(14) . ?
O14 C60 1.375(13) . ?
O14 C65 1.440(13) . ?
O15 N1 1.208(13) . ?
O16A N1 1.22(2) . ?
O17A N1 1.28(2) . ?
O16B N1 1.23(2) . ?
O17B N1 1.20(2) . ?
O18 N2 1.262(12) . ?
O19A N2 1.235(13) . ?
O20A N2 1.224(12) . ?
O19B N2 1.25(2) . ?
O20B N2 1.22(2) . ?
C1 C6 1.368(14) . ?
C1 C2 1.387(14) . ?
C2 C3 1.399(15) . ?
C3 C4 1.37(2) . ?
C4 C5 1.33(2) . ?
C5 C6 1.398(15) . ?
C7 C8 1.49(2) . ?
C9 C14 1.38(2) . ?
C9 C10 1.377(15) . ?
C10 C11 1.41(2) . ?
C11 C12 1.38(2) . ?
C12 C13 1.33(2) . ?
C13 C14 1.39(2) . ?
C15 C16 1.48(2) . ?
C17 C18 1.469(15) . ?
C19 C24 1.377(14) . ?
C19 C20 1.399(14) . ?
C20 C21 1.371(15) . ?
C21 C22 1.39(2) . ?
C22 C23 1.36(2) . ?
C23 C24 1.372(15) . ?
C25 C26 1.50(2) . ?
C41 C46 1.370(14) . ?
C41 C42 1.399(14) . ?
C42 C43 1.381(14) . ?
C43 C44 1.393(14) . ?
C44 C45 1.339(14) . ?
C45 C46 1.388(15) . ?
C47 C48 1.50(2) . ?
C49 C50 1.357(14) . ?
C49 C54 1.374(15) . ?
C50 C51 1.42(2) . ?
C51 C52 1.37(2) . ?
C52 C53 1.31(2) . ?
C53 C54 1.41(2) . ?
C55 C56 1.48(2) . ?
C57 C58 1.49(2) . ?
C59 C60 1.37(2) . ?
C59 C64 1.39(2) . ?
C60 C61 1.40(2) . ?
C61 C62 1.42(2) . ?
C62 C63 1.35(2) . ?
C63 C64 1.39(2) . ?
C65 C66 1.476(15) . ?
